data_1547079
loop_
_publ_author_name
'Li, Kangnan'
'Weber, Alexandria E.'
'Tseng, Luke'
'Malcolmson, Steven J.'

_publ_section_title
;
 Diastereoselective and Enantiospecific Synthesis of 1,3-Diamines via
 2-Azaallyl Anion Benzylic Ring-Opening of Aziridines.
;
_journal_issue 16
_journal_name_full 'Organic letters'
_journal_page_first 4239
_journal_page_last 4242
_journal_paper_doi 10.1021/acs.orglett.7b01886
_journal_volume 19
_journal_year 2017
_chemical_absolute_configuration ad
_chemical_formula_moiety 'C22 H24 N2 O2 S, H2 O'
_chemical_formula_sum 'C22 H26 N2 O3 S'
_chemical_formula_weight 398.51
_chemical_name_common AEW-II-133
_space_group_crystal_system orthorhombic
_space_group_IT_number 19
_space_group_name_Hall 'P 2ac 2ab'
_space_group_name_H-M_alt 'P 21 21 21'
_symmetry_space_group_name_Hall 'P 2ac 2ab'
_symmetry_space_group_name_H-M 'P 21 21 21'
_atom_sites_solution_hydrogens mixed
_cell_angle_alpha 90
_cell_angle_beta 90
_cell_angle_gamma 90
_cell_formula_units_Z 4
_cell_length_a 5.6401(7)
_cell_length_b 15.5044(18)
_cell_length_c 23.257(3)
_cell_measurement_reflns_used 403
_cell_measurement_temperature 100.(2)
_cell_measurement_theta_max 28.8945
_cell_measurement_theta_min 2.7285
_cell_volume 2033.7(4)
_computing_cell_refinement 'APEX3 v2015.5-2 (Bruker AXS)'
_computing_data_collection 'Bruker Instrument Service v2013.12.0.0'
_computing_data_reduction 'SAINT V8.34A (Bruker AXS Inc., 2013)'
_computing_structure_refinement 'SHELXL-2013 (Sheldrick, 2013)'
_diffrn_ambient_temperature 100.(2)
_diffrn_detector_area_resol_mean 8.3333
_diffrn_measured_fraction_theta_full 0.995
_diffrn_measured_fraction_theta_max 0.995
_diffrn_measurement_device_type 'Bruker-Nonius X8 Kappa APEX II'
_diffrn_measurement_method 'phi and omega scans'
_diffrn_radiation_monochromator graphite
_diffrn_radiation_type MoK\a
_diffrn_radiation_wavelength 0.71073
_diffrn_reflns_av_R_equivalents 0.0595
_diffrn_reflns_av_unetI/netI 0.0342
_diffrn_reflns_limit_h_max 7
_diffrn_reflns_limit_h_min -7
_diffrn_reflns_limit_k_max 20
_diffrn_reflns_limit_k_min -21
_diffrn_reflns_limit_l_max 31
_diffrn_reflns_limit_l_min -31
_diffrn_reflns_number 46044
_diffrn_reflns_theta_full 29.23
_diffrn_reflns_theta_max 29.23
_diffrn_reflns_theta_min 1.58
_diffrn_source 'fine-focus sealed tube'
_exptl_absorpt_coefficient_mu 0.184
_exptl_absorpt_correction_T_max 0.98
_exptl_absorpt_correction_T_min 0.83
_exptl_absorpt_correction_type numerical
_exptl_absorpt_process_details 'SADABS V2014/5 (Bruker AXS Inc.)'
_exptl_crystal_colour colourless
_exptl_crystal_density_diffrn 1.302
_exptl_crystal_density_method 'not measured'
_exptl_crystal_description needle
_exptl_crystal_F_000 848
_exptl_crystal_size_max 0.488
_exptl_crystal_size_mid 0.116
_exptl_crystal_size_min 0.089
_refine_diff_density_max 0.495
_refine_diff_density_min -0.301
_refine_ls_abs_structure_details
;

Flack x determined using 1992 quotients [(I+)-(I-)]/[(I+)+(I-)]
(Parsons and Flack (2004), Acta Cryst. A60, s61).
;
_refine_ls_abs_structure_Flack 0.05(3)
_refine_ls_extinction_method none
_refine_ls_goodness_of_fit_ref 1.044
_refine_ls_hydrogen_treatment mixed
_refine_ls_matrix_type full
_refine_ls_number_parameters 274
_refine_ls_number_reflns 5499
_refine_ls_number_restraints 0
_refine_ls_restrained_S_all 1.044
_refine_ls_R_factor_all 0.0455
_refine_ls_R_factor_gt 0.0381
_refine_ls_shift/su_max 0.000
_refine_ls_shift/su_mean 0.000
_refine_ls_structure_factor_coef Fsqd
_refine_ls_weighting_details
;

w=1/[\s^2^(Fo^2^)+(0.0575P)^2^+0.3889P]
where P=(Fo^2^+2Fc^2^)/3
;
_refine_ls_weighting_scheme calc
_refine_ls_wR_factor_gt 0.0945
_refine_ls_wR_factor_ref 0.0988
_reflns_number_gt 4961
_reflns_number_total 5499
_reflns_threshold_expression 'I > 2\s(I)'
_cod_data_source_file ol7b01886_si_001.cif
_cod_data_source_block rds504
_cod_database_code 1547079

loop_
_space_group_symop_operation_xyz
'x, y, z'
'x+1/2, -y+1/2, -z'
'-x, y+1/2, -z+1/2'
'-x+1/2, -y, z+1/2'

loop_
_atom_site_type_symbol
_atom_site_label
_atom_site_fract_x
_atom_site_fract_y
_atom_site_fract_z
_atom_site_U_iso_or_equiv
_atom_site_adp_type
_atom_site_calc_flag
_atom_site_refinement_flags_adp
_atom_site_refinement_flags_posn
_atom_site_occupancy
S S1 0.59207(9) 0.48071(3) 0.14409(2) 0.01651(12) Uani d . . 1
O O1 0.7540(3) 0.53811(10) 0.17209(7) 0.0239(4) Uani d . . 1
O O2 0.6807(3) 0.41684(11) 0.10478(7) 0.0230(4) Uani d . . 1
N N1 0.4509(3) 0.43043(12) 0.19476(8) 0.0155(4) Uani d . . 1
N N2 0.0221(5) 0.16083(16) 0.24526(10) 0.0345(6) Uani d . . 1
C C1 0.2610(4) 0.37072(14) 0.17741(9) 0.0162(4) Uani d . . 1
H H1A 0.3014 0.3439 0.14 0.019 Uiso calc U R 1
H H1B 0.1106 0.4028 0.1728 0.019 Uiso calc U R 1
C C2 0.2305(4) 0.30028(14) 0.22334(8) 0.0150(4) Uani d . . 1
H H2 0.385 0.2692 0.2273 0.018 Uiso calc U R 1
C C3 0.0406(4) 0.23391(15) 0.20448(9) 0.0185(4) Uani d . . 1
H H3 -0.1162 0.264 0.2037 0.022 Uiso calc U R 1
C C4 0.1701(4) 0.33978(14) 0.28140(9) 0.0158(4) Uani d . . 1
C C5 0.3310(4) 0.33489(14) 0.32710(9) 0.0191(4) Uani d . . 1
H H5 0.4742 0.3034 0.3225 0.023 Uiso calc U R 1
C C6 0.2833(5) 0.37583(16) 0.37934(10) 0.0246(5) Uani d . . 1
H H6 0.3949 0.3724 0.4099 0.03 Uiso calc U R 1
C C7 0.0752(5) 0.42127(17) 0.38688(10) 0.0280(5) Uani d . . 1
H H7 0.0433 0.4492 0.4224 0.034 Uiso calc U R 1
C C8 -0.0874(5) 0.42586(17) 0.34206(10) 0.0264(5) Uani d . . 1
H H8 -0.2313 0.4568 0.3471 0.032 Uiso calc U R 1
C C9 -0.0405(4) 0.38531(16) 0.28970(10) 0.0219(5) Uani d . . 1
H H9 -0.1532 0.3887 0.2594 0.026 Uiso calc U R 1
C C10 0.0878(4) 0.19876(13) 0.14450(9) 0.0159(4) Uani d . . 1
C C11 -0.0685(5) 0.21443(16) 0.09978(10) 0.0229(5) Uani d . . 1
H H11 -0.2091 0.2466 0.1066 0.027 Uiso calc U R 1
C C12 -0.0201(5) 0.18306(17) 0.04446(11) 0.0290(6) Uani d . . 1
H H12 -0.1283 0.1941 0.014 0.035 Uiso calc U R 1
C C13 0.1826(5) 0.13652(17) 0.03394(11) 0.0295(6) Uani d . . 1
H H13 0.2142 0.1149 -0.0035 0.035 Uiso calc U R 1
C C14 0.3403(5) 0.12135(18) 0.07833(12) 0.0331(6) Uani d . . 1
H H14 0.4819 0.0899 0.0712 0.04 Uiso calc U R 1
C C15 0.2924(5) 0.15193(16) 0.13342(11) 0.0279(5) Uani d . . 1
H H15 0.401 0.1406 0.1637 0.033 Uiso calc U R 1
C C16 0.3804(4) 0.54312(14) 0.10673(9) 0.0160(4) Uani d . . 1
C C17 0.3246(4) 0.62546(14) 0.12623(9) 0.0187(4) Uani d . . 1
H H17 0.4079 0.6496 0.1579 0.022 Uiso calc U R 1
C C18 0.1467(4) 0.67233(14) 0.09933(9) 0.0200(5) Uani d . . 1
H H18 0.1107 0.7289 0.1124 0.024 Uiso calc U R 1
C C19 0.0197(4) 0.63733(15) 0.05319(9) 0.0188(4) Uani d . . 1
C C20 0.0796(4) 0.55507(15) 0.03424(9) 0.0208(4) Uani d . . 1
H H20 -0.0039 0.5308 0.0027 0.025 Uiso calc U R 1
C C21 0.2585(4) 0.50756(15) 0.06036(9) 0.0206(4) Uani d . . 1
H H21 0.2972 0.4515 0.0468 0.025 Uiso calc U R 1
C C22 -0.1801(5) 0.68659(16) 0.02568(10) 0.0248(5) Uani d . . 1
H H22A -0.2182 0.6607 -0.0116 0.037 Uiso calc U R 1
H H22B -0.1322 0.7468 0.0201 0.037 Uiso calc U R 1
H H22C -0.3199 0.6844 0.0506 0.037 Uiso calc U R 1
O O1S 0.3436(3) 0.55263(12) 0.28162(8) 0.0251(4) Uani d . . 1
H H1SA 0.221(6) 0.5953(19) 0.2736(12) 0.025(7) Uiso d . . 1
H H1 0.416(6) 0.466(2) 0.2204(13) 0.033(8) Uiso d . . 1
H H2A 0.176(8) 0.133(3) 0.2421(17) 0.056(12) Uiso d . . 1
H H1SB 0.293(7) 0.525(3) 0.3095(17) 0.065(13) Uiso d . . 1
H H2B 0.020(7) 0.183(2) 0.2796(18) 0.061(12) Uiso d . . 1

loop_
_atom_site_aniso_label
_atom_site_aniso_U_11
_atom_site_aniso_U_22
_atom_site_aniso_U_33
_atom_site_aniso_U_12
_atom_site_aniso_U_13
_atom_site_aniso_U_23
S1 0.0168(2) 0.0178(2) 0.0149(2) -0.0015(2) 0.00141(19) 0.00234(19)
O1 0.0213(8) 0.0260(9) 0.0244(8) -0.0068(7) -0.0017(7) 0.0026(7)
O2 0.0236(8) 0.0254(8) 0.0199(8) 0.0039(7) 0.0061(6) -0.0003(7)
N1 0.0188(9) 0.0162(9) 0.0115(8) -0.0032(7) -0.0009(7) 0.0015(7)
N2 0.0611(17) 0.0304(13) 0.0120(10) -0.0239(12) -0.0049(10) 0.0062(9)
C1 0.0188(10) 0.0179(10) 0.0119(9) -0.0038(8) -0.0024(7) 0.0028(8)
C2 0.0188(10) 0.0165(10) 0.0096(9) -0.0018(8) -0.0011(7) 0.0012(7)
C3 0.0247(11) 0.0195(10) 0.0114(9) -0.0073(8) -0.0007(8) 0.0016(8)
C4 0.0203(10) 0.0163(10) 0.0108(9) -0.0051(8) -0.0010(8) 0.0025(7)
C5 0.0234(11) 0.0197(10) 0.0142(10) -0.0038(9) -0.0038(8) 0.0017(8)
C6 0.0327(13) 0.0295(12) 0.0116(10) -0.0077(10) -0.0044(9) 0.0001(9)
C7 0.0370(13) 0.0333(13) 0.0138(10) -0.0094(11) 0.0065(10) -0.0063(9)
C8 0.0237(11) 0.0322(13) 0.0234(12) -0.0047(10) 0.0059(9) -0.0066(9)
C9 0.0209(11) 0.0273(12) 0.0175(11) -0.0035(9) -0.0014(8) -0.0025(9)
C10 0.0219(10) 0.0143(9) 0.0113(9) -0.0037(8) -0.0010(9) 0.0016(7)
C11 0.0274(12) 0.0246(11) 0.0165(10) 0.0030(10) -0.0055(9) -0.0020(9)
C12 0.0441(15) 0.0291(13) 0.0138(11) 0.0021(11) -0.0104(10) -0.0010(9)
C13 0.0407(14) 0.0292(13) 0.0186(11) -0.0079(12) 0.0048(10) -0.0068(10)
C14 0.0285(13) 0.0346(14) 0.0361(14) 0.0025(11) -0.0014(11) -0.0156(12)
C15 0.0287(12) 0.0283(13) 0.0267(13) 0.0059(10) -0.0111(10) -0.0084(10)
C16 0.0193(10) 0.0171(10) 0.0115(9) -0.0012(8) 0.0027(8) 0.0039(7)
C17 0.0243(10) 0.0177(10) 0.0143(9) -0.0038(9) 0.0022(8) 0.0006(8)
C18 0.0298(12) 0.0163(10) 0.0140(10) 0.0006(9) 0.0045(8) 0.0006(8)
C19 0.0219(11) 0.0219(11) 0.0126(9) -0.0004(9) 0.0043(8) 0.0063(8)
C20 0.0269(11) 0.0228(11) 0.0126(9) -0.0022(10) -0.0012(9) 0.0010(8)
C21 0.0300(11) 0.0174(10) 0.0143(10) 0.0007(9) 0.0019(8) 0.0003(8)
C22 0.0257(12) 0.0291(13) 0.0195(11) 0.0044(10) 0.0015(9) 0.0068(9)
O1S 0.0305(9) 0.0243(9) 0.0204(8) 0.0005(8) -0.0029(7) -0.0038(7)

loop_
_atom_type_symbol
_atom_type_description
_atom_type_scat_dispersion_real
_atom_type_scat_dispersion_imag
_atom_type_scat_source
C C 0.0033 0.0016 'International Tables Vol C Tables 4.2.6.8 and 6.1.1.4'
H H 0.0000 0.0000 'International Tables Vol C Tables 4.2.6.8 and 6.1.1.4'
N N 0.0061 0.0033 'International Tables Vol C Tables 4.2.6.8 and 6.1.1.4'
O O 0.0106 0.0060 'International Tables Vol C Tables 4.2.6.8 and 6.1.1.4'
S S 0.1246 0.1234 'International Tables Vol C Tables 4.2.6.8 and 6.1.1.4'

loop_
_geom_angle_atom_site_label_1
_geom_angle_atom_site_label_2
_geom_angle_atom_site_label_3
_geom_angle
O1 S1 O2 119.71(10)
O1 S1 N1 106.34(10)
O2 S1 N1 107.55(10)
O1 S1 C16 108.34(10)
O2 S1 C16 107.45(10)
N1 S1 C16 106.80(10)
C1 N1 S1 117.41(14)
C1 N1 H1 116.(2)
S1 N1 H1 108.(2)
C3 N2 H2A 103.(2)
C3 N2 H2B 106.(3)
H2A N2 H2B 105.(3)
N1 C1 C2 109.75(16)
N1 C1 H1A 109.7
C2 C1 H1A 109.7
N1 C1 H1B 109.7
C2 C1 H1B 109.7
H1A C1 H1B 108.2
C4 C2 C1 110.85(17)
C4 C2 C3 111.35(18)
C1 C2 C3 110.66(17)
C4 C2 H2 107.9
C1 C2 H2 107.9
C3 C2 H2 107.9
N2 C3 C10 108.99(19)
N2 C3 C2 112.06(18)
C10 C3 C2 112.12(18)
N2 C3 H3 107.8
C10 C3 H3 107.8
C2 C3 H3 107.8
C9 C4 C5 118.3(2)
C9 C4 C2 121.1(2)
C5 C4 C2 120.5(2)
C6 C5 C4 120.7(2)
C6 C5 H5 119.6
C4 C5 H5 119.6
C7 C6 C5 120.4(2)
C7 C6 H6 119.8
C5 C6 H6 119.8
C6 C7 C8 119.5(2)
C6 C7 H7 120.3
C8 C7 H7 120.3
C7 C8 C9 120.4(2)
C7 C8 H8 119.8
C9 C8 H8 119.8
C4 C9 C8 120.6(2)
C4 C9 H9 119.7
C8 C9 H9 119.7
C11 C10 C15 118.8(2)
C11 C10 C3 121.0(2)
C15 C10 C3 120.2(2)
C10 C11 C12 120.3(2)
C10 C11 H11 119.9
C12 C11 H11 119.9
C13 C12 C11 120.5(2)
C13 C12 H12 119.8
C11 C12 H12 119.8
C12 C13 C14 119.4(2)
C12 C13 H13 120.3
C14 C13 H13 120.3
C13 C14 C15 120.3(2)
C13 C14 H14 119.9
C15 C14 H14 119.9
C10 C15 C14 120.7(2)
C10 C15 H15 119.7
C14 C15 H15 119.7
C17 C16 C21 120.3(2)
C17 C16 S1 119.72(17)
C21 C16 S1 119.87(17)
C18 C17 C16 119.8(2)
C18 C17 H17 120.1
C16 C17 H17 120.1
C17 C18 C19 120.8(2)
C17 C18 H18 119.6
C19 C18 H18 119.6
C20 C19 C18 118.3(2)
C20 C19 C22 120.8(2)
C18 C19 C22 120.8(2)
C21 C20 C19 121.6(2)
C21 C20 H20 119.2
C19 C20 H20 119.2
C20 C21 C16 119.2(2)
C20 C21 H21 120.4
C16 C21 H21 120.4
C19 C22 H22A 109.5
C19 C22 H22B 109.5
H22A C22 H22B 109.5
C19 C22 H22C 109.5
H22A C22 H22C 109.5
H22B C22 H22C 109.5
H1SA O1S H1SB 105.(3)

loop_
_geom_bond_atom_site_label_1
_geom_bond_atom_site_label_2
_geom_bond_distance
S1 O1 1.4320(17)
S1 O2 1.4373(17)
S1 N1 1.6218(18)
S1 C16 1.765(2)
N1 C1 1.472(3)
N1 H1 0.84(3)
N2 C3 1.481(3)
N2 H2A 0.97(4)
N2 H2B 0.87(4)
C1 C2 1.537(3)
C1 H1A 0.99
C1 H1B 0.99
C2 C4 1.521(3)
C2 C3 1.549(3)
C2 H2 1.0
C3 C10 1.521(3)
C3 H3 1.0
C4 C9 1.396(3)
C4 C5 1.399(3)
C5 C6 1.397(3)
C5 H5 0.95
C6 C7 1.380(4)
C6 H6 0.95
C7 C8 1.390(4)
C7 H7 0.95
C8 C9 1.396(3)
C8 H8 0.95
C9 H9 0.95
C10 C11 1.385(3)
C10 C15 1.388(3)
C11 C12 1.402(3)
C11 H11 0.95
C12 C13 1.374(4)
C12 H12 0.95
C13 C14 1.383(4)
C13 H13 0.95
C14 C15 1.393(4)
C14 H14 0.95
C15 H15 0.95
C16 C17 1.391(3)
C16 C21 1.393(3)
C17 C18 1.388(3)
C17 H17 0.95
C18 C19 1.400(3)
C18 H18 0.95
C19 C20 1.391(3)
C19 C22 1.504(3)
C20 C21 1.389(3)
C20 H20 0.95
C21 H21 0.95
C22 H22A 0.98
C22 H22B 0.98
C22 H22C 0.98
O1S H1SA 0.97(3)
O1S H1SB 0.83(4)

loop_
_geom_hbond_atom_site_label_D
_geom_hbond_atom_site_label_H
_geom_hbond_atom_site_label_A
_geom_hbond_site_symmetry_A
_geom_hbond_distance_DH
_geom_hbond_distance_HA
_geom_hbond_distance_DA
_geom_hbond_angle_DHA
O1S H1SA N2 3 0.97(3) 1.76(3) 2.731(3) 172.(3)
N1 H1 O1S . 0.84(3) 2.00(3) 2.835(3) 178.(3)

loop_
_geom_torsion_atom_site_label_1
_geom_torsion_atom_site_label_2
_geom_torsion_atom_site_label_3
_geom_torsion_atom_site_label_4
_geom_torsion
O1 S1 N1 C1 176.29(16)
O2 S1 N1 C1 -54.34(18)
C16 S1 N1 C1 60.75(18)
S1 N1 C1 C2 153.20(15)
N1 C1 C2 C4 58.9(2)
N1 C1 C2 C3 -177.02(18)
C4 C2 C3 N2 -61.4(3)
C1 C2 C3 N2 174.8(2)
C4 C2 C3 C10 175.63(18)
C1 C2 C3 C10 51.9(2)
C1 C2 C4 C9 63.9(3)
C3 C2 C4 C9 -59.7(3)
C1 C2 C4 C5 -112.9(2)
C3 C2 C4 C5 123.5(2)
C9 C4 C5 C6 -1.1(3)
C2 C4 C5 C6 175.8(2)
C4 C5 C6 C7 0.6(4)
C5 C6 C7 C8 0.2(4)
C6 C7 C8 C9 -0.3(4)
C5 C4 C9 C8 0.9(3)
C2 C4 C9 C8 -176.0(2)
C7 C8 C9 C4 -0.2(4)
N2 C3 C10 C11 119.8(2)
C2 C3 C10 C11 -115.5(2)
N2 C3 C10 C15 -61.8(3)
C2 C3 C10 C15 62.9(3)
C15 C10 C11 C12 0.2(4)
C3 C10 C11 C12 178.7(2)
C10 C11 C12 C13 0.0(4)
C11 C12 C13 C14 -0.5(4)
C12 C13 C14 C15 0.9(4)
C11 C10 C15 C14 0.1(4)
C3 C10 C15 C14 -178.4(2)
C13 C14 C15 C10 -0.7(4)
O1 S1 C16 C17 -27.6(2)
O2 S1 C16 C17 -158.30(17)
N1 S1 C16 C17 86.54(18)
O1 S1 C16 C21 156.77(17)
O2 S1 C16 C21 26.1(2)
N1 S1 C16 C21 -89.04(19)
C21 C16 C17 C18 0.0(3)
S1 C16 C17 C18 -175.60(17)
C16 C17 C18 C19 1.0(3)
C17 C18 C19 C20 -1.3(3)
C17 C18 C19 C22 177.3(2)
C18 C19 C20 C21 0.7(3)
C22 C19 C20 C21 -177.9(2)
C19 C20 C21 C16 0.2(3)
C17 C16 C21 C20 -0.5(3)
S1 C16 C21 C20 175.04(17)
